data_4103606
loop_
_publ_author_name
'Shou-Tian Zheng'
'Julia T. Bu'
'Yufei Li'
'Tao Wu'
'Fan Zuo'
'Pingyun Feng'
'Xianhui Bu'

_publ_section_title
;
 Pore Space Partition and Charge Separation in Cage-within-Cage
 Indium-Organic Frameworks with High CO2 Uptake
;
_journal_name_full 'Journal of the American Chemical Society'
_journal_page_first 17062
_journal_page_last 17064
_journal_paper_doi 10.1021/ja106903p
_journal_volume 132
_journal_year 2010
_chemical_formula_sum 'C48.67 H28 In6 N0.67 O37.33'
_chemical_formula_weight 1908.30
_chemical_name_systematic
; 
 ? 
;
_space_group_IT_number 217
_symmetry_cell_setting cubic
_symmetry_space_group_name_Hall 'I -4 2 3'
_symmetry_space_group_name_H-M 'I -4 3 m'
_atom_sites_solution_hydrogens geom
_atom_sites_solution_primary direct
_atom_sites_solution_secondary difmap
_audit_creation_method SHELXL-97
_cell_angle_alpha 90.00
_cell_angle_beta 90.00
_cell_angle_gamma 90.00
_cell_formula_units_Z 6
_cell_length_a 25.8066(11)
_cell_length_b 25.8066(11)
_cell_length_c 25.8066(11)
_cell_measurement_temperature 296(2)
_cell_volume 17186.7(13)
_computing_structure_refinement 'SHELXL-97 (Sheldrick, 1997)'
_computing_structure_solution 'SHELXS-97 (Sheldrick, 1990)'
_diffrn_ambient_temperature 296(2)
_diffrn_measured_fraction_theta_full 0.991
_diffrn_measured_fraction_theta_max 0.991
_diffrn_radiation_monochromator graphite
_diffrn_radiation_source 'fine-focus sealed tube'
_diffrn_radiation_type MoK\a
_diffrn_radiation_wavelength 0.71073
_diffrn_reflns_av_R_equivalents 0.0340
_diffrn_reflns_av_sigmaI/netI 0.0263
_diffrn_reflns_limit_h_max 16
_diffrn_reflns_limit_h_min -21
_diffrn_reflns_limit_k_max 27
_diffrn_reflns_limit_k_min -7
_diffrn_reflns_limit_l_max 23
_diffrn_reflns_limit_l_min -27
_diffrn_reflns_number 14213
_diffrn_reflns_theta_full 22.46
_diffrn_reflns_theta_max 22.46
_diffrn_reflns_theta_min 3.53
_exptl_absorpt_coefficient_mu 1.242
_exptl_crystal_density_diffrn 1.106
_exptl_crystal_density_method 'not measured'
_exptl_crystal_F_000 5504
_refine_diff_density_max 0.803
_refine_diff_density_min -0.580
_refine_diff_density_rms 0.139
_refine_ls_abs_structure_details 'Flack H D (1983), Acta Cryst. A39, 876-881'
_refine_ls_abs_structure_Flack 0.09(17)
_refine_ls_extinction_method none
_refine_ls_goodness_of_fit_ref 1.087
_refine_ls_hydrogen_treatment mixed
_refine_ls_matrix_type full
_refine_ls_number_parameters 134
_refine_ls_number_reflns 2071
_refine_ls_number_restraints 13
_refine_ls_restrained_S_all 1.084
_refine_ls_R_factor_all 0.1179
_refine_ls_R_factor_gt 0.0982
_refine_ls_shift/su_max 0.000
_refine_ls_shift/su_mean 0.000
_refine_ls_structure_factor_coef Fsqd
_refine_ls_weighting_details 'calc w=1/[\s^2^(Fo^2^)+(0.1975P)^2^+126.6830P] where P=(Fo^2^+2Fc^2^)/3'
_refine_ls_weighting_scheme calc
_refine_ls_wR_factor_gt 0.2765
_refine_ls_wR_factor_ref 0.3150
_reflns_number_gt 1692
_reflns_number_total 2071
_reflns_threshold_expression >2sigma(I)
_cod_data_source_file ja106903p_si_002_3.cif
_cod_data_source_block CPM-6
_cod_database_code 4103606

loop_
_symmetry_equiv_pos_as_xyz
'x, y, z'
'-x, -y, z'
'-x, y, -z'
'x, -y, -z'
'z, x, y'
'z, -x, -y'
'-z, -x, y'
'-z, x, -y'
'y, z, x'
'-y, z, -x'
'y, -z, -x'
'-y, -z, x'
'y, x, z'
'-y, -x, z'
'y, -x, -z'
'-y, x, -z'
'x, z, y'
'-x, z, -y'
'-x, -z, y'
'x, -z, -y'
'z, y, x'
'z, -y, -x'
'-z, y, -x'
'-z, -y, x'
'x+1/2, y+1/2, z+1/2'
'-x+1/2, -y+1/2, z+1/2'
'-x+1/2, y+1/2, -z+1/2'
'x+1/2, -y+1/2, -z+1/2'
'z+1/2, x+1/2, y+1/2'
'z+1/2, -x+1/2, -y+1/2'
'-z+1/2, -x+1/2, y+1/2'
'-z+1/2, x+1/2, -y+1/2'
'y+1/2, z+1/2, x+1/2'
'-y+1/2, z+1/2, -x+1/2'
'y+1/2, -z+1/2, -x+1/2'
'-y+1/2, -z+1/2, x+1/2'
'y+1/2, x+1/2, z+1/2'
'-y+1/2, -x+1/2, z+1/2'
'y+1/2, -x+1/2, -z+1/2'
'-y+1/2, x+1/2, -z+1/2'
'x+1/2, z+1/2, y+1/2'
'-x+1/2, z+1/2, -y+1/2'
'-x+1/2, -z+1/2, y+1/2'
'x+1/2, -z+1/2, -y+1/2'
'z+1/2, y+1/2, x+1/2'
'z+1/2, -y+1/2, -x+1/2'
'-z+1/2, y+1/2, -x+1/2'
'-z+1/2, -y+1/2, x+1/2'

loop_
_atom_site_label
_atom_site_type_symbol
_atom_site_fract_x
_atom_site_fract_y
_atom_site_fract_z
_atom_site_U_iso_or_equiv
_atom_site_adp_type
_atom_site_occupancy
_atom_site_symmetry_multiplicity
_atom_site_calc_flag
_atom_site_refinement_flags
In1 In 0.20020(9) 0.09634(12) 0.11055(12) 0.0877(15) Uani 0.50 1 d P
In2 In 0.2595(9) 0.0000 0.5000 0.067(8) Uani 0.18 2 d SP
In2A In 0.2110(3) 0.0000 0.5000 0.101(3) Uani 0.32 2 d SP
O5 O 0.2373(6) 0.0910(7) 0.1763(6) 0.135(5) Uani 1 1 d .
O4 O 0.2647(7) 0.0702(7) 0.0702(7) 0.137(7) Uani 1 2 d S
O3 O 0.2287(11) 0.0261(10) 0.4170(10) 0.197(8) Uani 1 1 d U
O2 O 0.1669(5) 0.1061(7) 0.0264(5) 0.133(5) Uani 1 1 d .
O1 O 0.1370(8) 0.1370(8) 0.1370(8) 0.126(11) Uani 1 6 d S
C2 C 0.1087(5) 0.1087(5) -0.0419(8) 0.084(5) Uani 1 2 d S
C1 C 0.1306(5) 0.1306(5) 0.0067(10) 0.080(5) Uani 1 2 d S
C8 C 0.0633(7) 0.1317(8) -0.0633(7) 0.082(5) Uani 1 2 d S
C9 C 0.2221(7) 0.0834(11) 0.2221(7) 0.135(13) Uani 1 2 d S
C7 C 0.2453(8) 0.0575(8) 0.3163(8) 0.110(6) Uani 1 1 d U
C6 C 0.2874(14) 0.0413(10) 0.3489(9) 0.143(9) Uani 1 1 d .
C5 C 0.2627(9) 0.0703(14) 0.2627(9) 0.178(19) Uani 1 2 d S
C4 C 0.3306(11) 0.0392(15) 0.3306(11) 0.135(13) Uani 1 2 d S
C3 C 0.2706(14) 0.0317(13) 0.4017(12) 0.164(11) Uani 1 1 d .
O6 O 0.3015(11) 0.0196(7) 0.4374(9) 0.182(9) Uani 1 1 d .
N1 N 0.180(2) -0.060(6) 0.320(5) 0.083 Uiso 0.08 1 d PD
C10 C 0.150(7) -0.040(7) 0.277(6) 0.085 Uiso 0.08 1 d PD

loop_
_atom_site_aniso_label
_atom_site_aniso_U_11
_atom_site_aniso_U_22
_atom_site_aniso_U_33
_atom_site_aniso_U_23
_atom_site_aniso_U_13
_atom_site_aniso_U_12
In1 0.0984(12) 0.082(2) 0.083(2) 0.021(2) -0.0396(11) -0.0324(11)
In2 0.03(2) 0.082(5) 0.089(6) -0.028(7) 0.000 0.000
In2A 0.080(6) 0.081(3) 0.142(5) -0.022(3) 0.000 0.000
O5 0.109(9) 0.173(14) 0.124(10) -0.003(10) -0.042(9) -0.041(9)
O4 0.094(12) 0.158(11) 0.158(11) -0.022(14) -0.015(8) -0.015(8)
O3 0.201(9) 0.195(9) 0.195(9) -0.002(5) 0.000(5) 0.004(5)
O2 0.105(9) 0.183(14) 0.112(9) -0.050(9) -0.020(7) -0.038(9)
O1 0.126(11) 0.126(11) 0.126(11) -0.005(11) -0.005(11) -0.005(11)
C2 0.083(9) 0.083(9) 0.085(12) -0.001(6) -0.001(6) -0.038(12)
C1 0.070(7) 0.070(7) 0.099(16) -0.007(7) -0.007(7) -0.014(9)
C8 0.087(8) 0.071(12) 0.087(8) 0.007(7) -0.017(11) -0.007(7)
C9 0.16(2) 0.089(17) 0.16(2) -0.013(9) -0.10(3) -0.013(9)
C7 0.114(7) 0.109(7) 0.108(7) -0.002(5) -0.004(5) -0.004(5)
C6 0.20(3) 0.129(17) 0.100(16) -0.002(13) -0.023(17) -0.036(17)
C5 0.21(3) 0.12(2) 0.21(3) -0.028(13) -0.11(4) -0.028(13)
C4 0.118(13) 0.17(3) 0.118(13) -0.047(17) 0.03(2) -0.047(17)
C3 0.17(3) 0.18(3) 0.14(2) -0.06(2) 0.04(2) -0.07(2)
O6 0.25(2) 0.124(13) 0.170(17) 0.001(11) -0.058(17) -0.039(14)

loop_
_atom_type_symbol
_atom_type_description
_atom_type_scat_dispersion_real
_atom_type_scat_dispersion_imag
_atom_type_scat_source
C C 0.0033 0.0016 'International Tables Vol C Tables 4.2.6.8 and 6.1.1.4'
H H 0.0000 0.0000 'International Tables Vol C Tables 4.2.6.8 and 6.1.1.4'
N N 0.0061 0.0033 'International Tables Vol C Tables 4.2.6.8 and 6.1.1.4'
O O 0.0106 0.0060 'International Tables Vol C Tables 4.2.6.8 and 6.1.1.4'
In In -0.7276 1.3100 'International Tables Vol C Tables 4.2.6.8 and 6.1.1.4'

loop_
_geom_angle_atom_site_label_1
_geom_angle_atom_site_label_2
_geom_angle_atom_site_label_3
_geom_angle
_geom_angle_site_symmetry_1
_geom_angle_site_symmetry_3
In1 In1 O5 131.6(5) 17 .
In1 In1 O2 126.7(5) 17 17
O5 In1 O2 101.3(7) . 17
In1 In1 O1 82.75(10) 17 .
O5 In1 O1 97.9(9) . .
O2 In1 O1 97.9(9) 17 .
In1 In1 O4 82.82(13) 17 .
O5 In1 O4 91.1(7) . .
O2 In1 O4 91.3(7) 17 .
O1 In1 O4 165.6(2) . .
In1 In1 O5 38.8(4) 17 17
O5 In1 O5 92.8(9) . 17
O2 In1 O5 164.2(7) 17 17
O1 In1 O5 86.9(8) . 17
O4 In1 O5 81.3(6) . 17
In1 In1 O2 43.1(4) 17 .
O5 In1 O2 171.9(6) . .
O2 In1 O2 83.5(9) 17 .
O1 In1 O2 87.8(8) . .
O4 In1 O2 82.2(5) . .
O5 In1 O2 81.7(6) 17 .
In1 In1 In1 120.000(2) 17 21
O5 In1 In1 74.5(5) . 21
O2 In1 In1 74.8(5) 17 21
O1 In1 In1 37.28(11) . 21
O4 In1 In1 157.16(13) . 21
O5 In1 In1 116.3(5) 17 21
O2 In1 In1 113.3(4) . 21
In2 In2 In2A 179.999(1) 42_545 42_545
In2 In2 In2A 0.000(2) 42_545 .
In2A In2 In2A 180.000(1) 42_545 .
In2 In2 O6 122.7(9) 42_545 .
In2A In2 O6 57.3(9) 42_545 .
In2A In2 O6 122.7(9) . .
In2 In2 O6 122.7(9) 42_545 4_556
In2A In2 O6 57.3(9) 42_545 4_556
In2A In2 O6 122.7(9) . 4_556
O6 In2 O6 114.7(19) . 4_556
In2 In2 O3 97.8(9) 42_545 43
In2A In2 O3 82.2(9) 42_545 43
In2A In2 O3 97.8(9) . 43
O6 In2 O3 85.9(9) . 43
O6 In2 O3 85.7(9) 4_556 43
In2 In2 O3 97.8(9) 42_545 42_545
In2A In2 O3 82.2(9) 42_545 42_545
In2A In2 O3 97.8(9) . 42_545
O6 In2 O3 85.7(9) . 42_545
O6 In2 O3 85.9(9) 4_556 42_545
O3 In2 O3 164.5(19) 43 42_545
In2 In2 O6 47.1(8) 42_545 43
In2A In2 O6 132.9(8) 42_545 43
In2A In2 O6 47.1(8) . 43
O6 In2 O6 111.6(8) . 43
O6 In2 O6 111.6(7) 4_556 43
O3 In2 O6 50.7(9) 43 43
O3 In2 O6 144.8(15) 42_545 43
In2 In2 O6 47.1(8) 42_545 42_545
In2A In2 O6 132.9(8) 42_545 42_545
In2A In2 O6 47.1(8) . 42_545
O6 In2 O6 111.6(7) . 42_545
O6 In2 O6 111.6(8) 4_556 42_545
O3 In2 O6 144.8(15) 43 42_545
O3 In2 O6 50.7(9) 42_545 42_545
O6 In2 O6 94.2(15) 43 42_545
In2 In2 O3 70.5(9) 42_545 .
In2A In2 O3 109.5(9) 42_545 .
In2A In2 O3 70.5(9) . .
O6 In2 O3 52.2(9) . .
O6 In2 O3 166.8(16) 4_556 .
O3 In2 O3 92.6(4) 43 .
O3 In2 O3 92.6(4) 42_545 .
O6 In2 O3 76.8(9) 43 .
O6 In2 O3 76.9(9) 42_545 .
In2 In2 O3 70.5(9) 42_545 4_556
In2A In2 O3 109.5(9) 42_545 4_556
In2A In2 O3 70.5(9) . 4_556
O6 In2 O3 166.8(16) . 4_556
O6 In2 O3 52.2(9) 4_556 4_556
O3 In2 O3 92.6(4) 43 4_556
O3 In2 O3 92.6(4) 42_545 4_556
O6 In2 O3 76.9(9) 43 4_556
O6 In2 O3 76.8(9) 42_545 4_556
O3 In2 O3 141.0(18) . 4_556
In2 In2 C3 96.2(9) 42_545 .
In2A In2 C3 83.8(9) 42_545 .
In2A In2 C3 96.2(9) . .
O6 In2 C3 26.5(9) . .
O6 In2 C3 141.2(16) 4_556 .
O3 In2 C3 88.8(9) 43 .
O3 In2 C3 89.5(10) 42_545 .
O6 In2 C3 93.8(11) 43 .
O6 In2 C3 94.6(8) 42_545 .
O3 In2 C3 25.7(8) . .
O3 In2 C3 166.7(16) 4_556 .
In2 In2A In2 0.000(2) 42_545 .
In2 In2A O6 100.8(10) 42_545 43
In2 In2A O6 100.8(10) . 43
In2 In2A O6 100.8(10) 42_545 42_545
In2 In2A O6 100.8(10) . 42_545
O6 In2A O6 158.4(19) 43 42_545
In2 In2A In2A 0.000(2) 42_545 42_545
In2 In2A In2A 0.000(2) . 42_545
O6 In2A In2A 100.8(10) 43 42_545
O6 In2A In2A 100.8(10) 42_545 42_545
In2 In2A O3 78.5(7) 42_545 .
In2 In2A O3 78.5(7) . .
O6 In2A O3 92.0(8) 43 .
O6 In2A O3 92.2(9) 42_545 .
In2A In2A O3 78.5(7) 42_545 .
In2 In2A O3 78.5(7) 42_545 4_556
In2 In2A O3 78.5(7) . 4_556
O6 In2A O3 92.2(9) 43 4_556
O6 In2A O3 92.0(8) 42_545 4_556
In2A In2A O3 78.5(7) 42_545 4_556
O3 In2A O3 157.0(14) . 4_556
In2 In2A C3 79.9(7) 42_545 43
In2 In2A C3 79.9(7) . 43
O6 In2A C3 20.9(11) 43 43
O6 In2A C3 179.1(12) 42_545 43
In2A In2A C3 79.9(7) 42_545 43
O3 In2A C3 88.4(9) . 43
O3 In2A C3 87.6(10) 4_556 43
In2 In2A C3 79.9(7) 42_545 42_545
In2 In2A C3 79.9(7) . 42_545
O6 In2A C3 179.1(12) 43 42_545
O6 In2A C3 20.9(11) 42_545 42_545
In2A In2A C3 79.9(7) 42_545 42_545
O3 In2A C3 87.6(10) . 42_545
O3 In2A C3 88.4(9) 4_556 42_545
C3 In2A C3 159.8(15) 43 42_545
C9 O5 In1 132.3(15) . .
C9 O5 In1 137.4(16) . 17
In1 O5 In1 9.58(17) . 17
In1 O4 In1 14.4(3) . 17
C3 O3 In2 103(3) . 42_545
C3 O3 In2A 123(3) . .
In2 O3 In2A 19.3(6) 42_545 .
C3 O3 In2 92(3) . .
In2 O3 In2 11.7(11) 42_545 .
In2A O3 In2 31.0(7) . .
C1 O2 In1 131.7(15) . 17
C1 O2 In1 135.3(15) . .
In1 O2 In1 10.20(18) 17 .
In1 O1 In1 105.4(2) 17 5
In1 O1 In1 119.93(9) 17 13
In1 O1 In1 14.5(2) 5 13
In1 O1 In1 14.5(2) 17 .
In1 O1 In1 119.93(9) 5 .
In1 O1 In1 134.4(2) 13 .
In1 O1 In1 119.93(9) 17 21
In1 O1 In1 134.4(2) 5 21
In1 O1 In1 119.93(9) 13 21
In1 O1 In1 105.4(2) . 21
In1 O1 In1 134.4(2) 17 9
In1 O1 In1 119.93(9) 5 9
In1 O1 In1 105.4(2) 13 9
In1 O1 In1 119.93(9) . 9
In1 O1 In1 14.5(2) 21 9
C8 C2 C8 122(2) . 11
C8 C2 C1 118.8(10) . .
C8 C2 C1 118.8(10) 11 .
O2 C1 O2 127(2) 13 .
O2 C1 C2 116.0(11) 13 .
O2 C1 C2 116.0(11) . .
C2 C8 C2 118(2) 8 .
O5 C9 O5 124(3) . 21
O5 C9 C5 117.8(13) . .
O5 C9 C5 117.8(13) 21 .
C6 C7 C5 112(2) . .
C4 C6 C7 119(3) . .
C4 C6 C3 129(3) . .
C7 C6 C3 112(3) . .
C7 C5 C7 121(3) 21 .
C7 C5 C9 118.7(15) 21 .
C7 C5 C9 118.7(15) . .
C6 C4 C6 136(4) 21 .
O3 C3 O6 108(3) . .
O3 C3 C6 128(4) . .
O6 C3 C6 123(3) . .
O3 C3 In2 63(2) . .
O6 C3 In2 45.5(16) . .
C6 C3 In2 167(3) . .
O3 C3 In2A 79(2) . 42_545
O6 C3 In2A 29.3(15) . 42_545
C6 C3 In2A 152(3) . 42_545
In2 C3 In2A 16.3(5) . 42_545
C3 O6 In2A 130(2) . 42_545
C3 O6 In2 108(2) . .
In2A O6 In2 21.9(6) 42_545 .
C3 O6 In2 98(2) . 42_545
In2A O6 In2 32.1(7) 42_545 42_545
In2 O6 In2 10.3(10) . 42_545

loop_
_geom_bond_atom_site_label_1
_geom_bond_atom_site_label_2
_geom_bond_distance
_geom_bond_site_symmetry_2
In1 In1 0.519(7) 17
In1 O5 1.952(15) .
In1 O2 2.003(13) 17
In1 O1 2.056(3) .
In1 O4 2.08(2) .
In1 O5 2.329(15) 17
In1 O2 2.350(14) .
In1 In1 3.272(6) 21
In2 In2 0.49(5) 42_545
In2 In2A 0.76(2) 42_545
In2 In2A 1.25(3) .
In2 O6 2.01(3) .
In2 O6 2.01(3) 4_556
In2 O3 2.27(3) 43
In2 O3 2.27(3) 42_545
In2 O6 2.31(3) 43
In2 O6 2.31(3) 42_545
In2 O3 2.38(3) .
In2 O3 2.38(3) 4_556
In2 C3 2.68(3) .
In2A In2 0.76(2) 42_545
In2A O6 1.72(2) 43
In2A O6 1.72(2) 42_545
In2A In2A 2.014(15) 42_545
In2A O3 2.29(3) .
In2A O3 2.29(3) 4_556
In2A C3 2.71(4) 43
In2A C3 2.71(4) 42_545
O5 C9 1.261(17) .
O5 In1 2.329(15) 17
O4 In1 2.08(2) 17
O3 C3 1.16(3) .
O3 In2 2.27(3) 42_545
O2 C1 1.239(18) .
O2 In1 2.003(13) 17
O1 In1 2.056(3) 17
O1 In1 2.056(3) 5
O1 In1 2.056(3) 13
O1 In1 2.056(3) 21
O1 In1 2.056(3) 9
C2 C8 1.425(15) .
C2 C8 1.425(15) 11
C2 C1 1.49(3) .
C1 O2 1.239(18) 13
C8 C2 1.425(15) 8
C9 O5 1.261(17) 21
C9 C5 1.52(5) .
C7 C6 1.44(3) .
C7 C5 1.49(3) .
C6 C4 1.21(4) .
C6 C3 1.45(4) .
C5 C7 1.49(3) 21
C4 C6 1.21(4) 21
C3 O6 1.26(4) .
C3 In2A 2.71(4) 42_545
O6 In2A 1.72(2) 42_545
O6 In2 2.31(3) 42_545
N1 C10 1.4300(11) .
